data_2022208
loop_
_publ_author_name
'Cleetus, Annie'
'Rani, Gulshan'
'Dharma Rao, G. B.'
'Chopra, Deepak'

_publ_section_title
;
 Crystal structures of the anhydrous and two solvated forms of methyl
 4-(4-fluorophenyl)-6-methyl-2-oxo-1,2,3,4-tetrahydropyrimidine-5-carboxylate
;
_journal_coeditor_code CU3165
_journal_issue 8
_journal_name_full 'Acta Crystallographica Section C'
_journal_page_first
;
;
_journal_paper_doi 10.1107/S2053229620009560
_journal_volume 76
_journal_year 2020
_chemical_formula_iupac '4C13 H13 F N2 O3, C1 Cl4'
_chemical_formula_moiety '4(C13 H13 F N2 O3), C1 Cl4'
_chemical_formula_sum 'C53 H52 Cl4 F4 N8 O12'
_chemical_formula_weight 1210.82
_chemical_name_systematic
;
Methyl
4-(4-fluorophenyl)-6-methyl-2-oxo-1,2,3,4-tetrahydropyrimidine-5-carboxylate
carbon tetrachloride 0.25-solvate
;
_space_group_crystal_system monoclinic
_space_group_IT_number 13
_space_group_name_Hall '-P 2yac'
_space_group_name_H-M_alt 'P 1 2/n 1'
_atom_sites_solution_hydrogens mixed
_atom_sites_solution_primary direct
_audit_creation_method SHELXL-2017/1
_cell_angle_alpha 90
_cell_angle_beta 91.607(2)
_cell_angle_gamma 90
_cell_formula_units_Z 2
_cell_length_a 16.2070(7)
_cell_length_b 9.1642(4)
_cell_length_c 17.9630(7)
_cell_measurement_reflns_used 4823
_cell_measurement_temperature 100(2)
_cell_measurement_theta_max 28.55
_cell_measurement_theta_min 2.50
_cell_volume 2666.89(19)
_computing_cell_refinement
;
SAINT (Bruker, 2012)
;
_computing_data_collection
;
APEX2 (Bruker, 2012)
;
_computing_data_reduction
;
SAINT (Bruker, 2012)
;
_computing_molecular_graphics
;
SHELXTL (Sheldrick, 2008)
;
_computing_publication_material
;
SHELXTL (Sheldrick, 2008), PLATON (Spek, 2020) and PARST
(Nardelli, 1995)
;
_computing_structure_refinement
;
SHELXL2018 (Sheldrick, 2015) and
WinGX (Farrugia (2012)
;
_computing_structure_solution
;
SHELXS97 (Sheldrick, 2008) and
SIR2014 (Burla <i>et al.</i>, 2015)
;
_diffrn_ambient_temperature 100(2)
_diffrn_measured_fraction_theta_full 0.980
_diffrn_measured_fraction_theta_max 0.980
_diffrn_measurement_device_type 'Bruker APEXII CCD'
_diffrn_measurement_method '\f and \w scans'
_diffrn_radiation_type MoK\a
_diffrn_radiation_wavelength 0.71073
_diffrn_reflns_av_R_equivalents 0.0509
_diffrn_reflns_av_unetI/netI 0.0505
_diffrn_reflns_limit_h_max 19
_diffrn_reflns_limit_h_min -16
_diffrn_reflns_limit_k_max 10
_diffrn_reflns_limit_k_min -10
_diffrn_reflns_limit_l_max 21
_diffrn_reflns_limit_l_min -19
_diffrn_reflns_number 20706
_diffrn_reflns_theta_full 24.999
_diffrn_reflns_theta_max 24.999
_diffrn_reflns_theta_min 1.669
_exptl_absorpt_coefficient_mu 0.308
_exptl_absorpt_correction_T_max 0.7460
_exptl_absorpt_correction_T_min 0.5855
_exptl_absorpt_correction_type multi-scan
_exptl_absorpt_process_details
;
(SADABS; Bruker, 2001)
;
_exptl_crystal_colour colourless
_exptl_crystal_density_diffrn 1.508
_exptl_crystal_description block
_exptl_crystal_F_000 1252
_exptl_crystal_size_max 0.450
_exptl_crystal_size_mid 0.330
_exptl_crystal_size_min 0.230
_refine_diff_density_max 0.561
_refine_diff_density_min -0.574
_refine_ls_extinction_method none
_refine_ls_goodness_of_fit_ref 1.043
_refine_ls_hydrogen_treatment mixed
_refine_ls_matrix_type full
_refine_ls_number_parameters 408
_refine_ls_number_reflns 4601
_refine_ls_number_restraints 22
_refine_ls_restrained_S_all 1.048
_refine_ls_R_factor_all 0.0853
_refine_ls_R_factor_gt 0.0674
_refine_ls_shift/su_max 0.001
_refine_ls_shift/su_mean 0.000
_refine_ls_structure_factor_coef Fsqd
_refine_ls_weighting_details 'w=1/[\s^2^(Fo^2^)+(0.1858P)^2^] where P=(Fo^2^+2Fc^2^)/3'
_refine_ls_weighting_scheme calc
_refine_ls_wR_factor_gt 0.2031
_refine_ls_wR_factor_ref 0.2424
_reflns_number_gt 3571
_reflns_number_total 4601
_reflns_threshold_expression 'I > 2\s(I)'
_cod_data_source_file cu3165sup1.cif
_cod_data_source_block S1
_cod_original_sg_symbol_H-M 'P 2/n'
_cod_database_code 2022208
_shelx_space_group_comment
;
The symmetry employed for this shelxl refinement is uniquely defined
by the following loop, which should always be used as a source of
symmetry information in preference to the above space-group names.
They are only intended as comments.
;
_shelx_estimated_absorpt_t_min 0.874
_shelx_estimated_absorpt_t_max 0.933

loop_
_space_group_symop_operation_xyz
'x, y, z'
'-x+1/2, y, -z+1/2'
'-x, -y, -z'
'x-1/2, -y, z-1/2'

loop_
_atom_site_type_symbol
_atom_site_label
_atom_site_fract_x
_atom_site_fract_y
_atom_site_fract_z
_atom_site_U_iso_or_equiv
_atom_site_adp_type
_atom_site_calc_flag
_atom_site_occupancy
_atom_site_disorder_assembly
_atom_site_disorder_group
F F1 0.94589(12) 0.7597(2) 0.67373(11) 0.0330(5) Uani d 1 . .
F F2 0.39469(13) 0.6525(2) 0.01540(11) 0.0379(6) Uani d 1 . .
C C27 1.2416(9) 0.9780(7) 0.2478(8) 0.041(2) Uani d 0.5 A -1
Cl Cl1 1.17515(17) 0.9088(3) 0.31424(12) 0.0496(6) Uani d 0.5 A -1
Cl Cl2 1.3229(6) 1.0678(8) 0.2941(4) 0.101(3) Uani d 0.5 A -1
Cl Cl3 1.2793(2) 0.8335(3) 0.19447(15) 0.0682(8) Uani d 0.5 A -1
Cl Cl4 1.1841(4) 1.0981(5) 0.1923(3) 0.0398(8) Uani d 0.5 A -1
O O1 0.50525(14) 0.6145(2) 0.65445(12) 0.0231(6) Uani d 1 . .
O O2 0.57460(14) 0.4038(2) 0.64479(11) 0.0192(5) Uani d 1 . .
O O3 0.67518(13) 0.6295(2) 0.34185(11) 0.0176(5) Uani d 1 . .
O O4 0.75358(15) 1.2304(2) 0.09794(13) 0.0278(6) Uani d 1 . .
O O5 0.73355(13) 0.9987(2) 0.06299(11) 0.0186(5) Uani d 1 . .
O O6 0.56208(14) 0.9660(2) 0.36331(11) 0.0196(5) Uani d 1 . .
N N1 0.60477(16) 0.7117(3) 0.44123(13) 0.0136(6) Uani d 1 . .
H H1A 0.589(2) 0.779(4) 0.4184(19) 0.017(9) Uiso d 1 . .
N N2 0.67468(16) 0.4950(3) 0.44849(13) 0.0144(6) Uani d 1 . .
H H2A 0.707(2) 0.431(4) 0.4249(17) 0.012(8) Uiso d 1 . .
N N3 0.58642(17) 1.1304(3) 0.27159(14) 0.0158(6) Uani d 1 . .
H H3A 0.556(2) 1.190(4) 0.2983(18) 0.024(9) Uiso d 1 . .
N N4 0.63691(15) 0.8970(2) 0.26442(13) 0.0130(6) Uani d 1 . .
H H4A 0.640(2) 0.813(2) 0.2853(16) 0.016 Uiso d 1 . .
C C1 0.7662(2) 0.5328(3) 0.64108(17) 0.0219(7) Uani d 1 . .
H H1 0.733166 0.465609 0.667369 0.026 Uiso calc 1 . .
C C2 0.8326(2) 0.5994(4) 0.67717(17) 0.0235(8) Uani d 1 . .
H H2 0.845317 0.579132 0.728080 0.028 Uiso calc 1 . .
C C3 0.87968(19) 0.6950(3) 0.63805(18) 0.0218(8) Uani d 1 . .
C C4 0.8638(2) 0.7285(3) 0.56485(17) 0.0193(7) Uani d 1 . .
H H4 0.897354 0.795600 0.539095 0.023 Uiso calc 1 . .
C C5 0.79695(19) 0.6610(3) 0.52966(16) 0.0161(7) Uani d 1 . .
H H5 0.784825 0.682481 0.478782 0.019 Uiso calc 1 . .
C C6 0.74721(18) 0.5632(3) 0.56640(15) 0.0139(7) Uani d 1 . .
C C7 0.67088(18) 0.4953(3) 0.52939(16) 0.0142(7) Uani d 1 . .
H H7 0.666652 0.391916 0.546685 0.017 Uiso calc 1 . .
C C8 0.65441(19) 0.6121(3) 0.40688(16) 0.0142(7) Uani d 1 . .
C C9 0.56612(18) 0.6867(3) 0.50751(15) 0.0134(7) Uani d 1 . .
C C10 0.4952(2) 0.7857(3) 0.52126(17) 0.0192(7) Uani d 1 . .
H H10A 0.478142 0.833938 0.474629 0.029 Uiso calc 1 . .
H H10B 0.511875 0.859532 0.558193 0.029 Uiso calc 1 . .
H H10C 0.448992 0.728843 0.540007 0.029 Uiso calc 1 . .
C C11 0.59344(18) 0.5765(3) 0.55241(15) 0.0129(6) Uani d 1 . .
C C12 0.55275(19) 0.5389(3) 0.62081(15) 0.0150(7) Uani d 1 . .
C C13 0.5341(2) 0.3521(3) 0.70969(17) 0.0231(7) Uani d 1 . .
H H13A 0.544531 0.247353 0.715802 0.035 Uiso calc 1 . .
H H13B 0.474561 0.369020 0.703932 0.035 Uiso calc 1 . .
H H13C 0.555542 0.404460 0.753688 0.035 Uiso calc 1 . .
C C14 0.5803(2) 0.6954(3) 0.12916(15) 0.0172(7) Uani d 1 . .
H H14 0.622852 0.637081 0.151259 0.021 Uiso calc 1 . .
C C15 0.5164(2) 0.6292(3) 0.08882(17) 0.0255(8) Uani d 1 . .
H H15 0.514218 0.526081 0.083460 0.031 Uiso calc 1 . .
C C16 0.4565(2) 0.7160(3) 0.05699(17) 0.0224(8) Uani d 1 . .
C C17 0.4567(2) 0.8652(4) 0.06315(18) 0.0252(8) Uani d 1 . .
H H17 0.414351 0.922365 0.040080 0.030 Uiso calc 1 . .
C C18 0.52112(19) 0.9305(3) 0.10436(17) 0.0188(7) Uani d 1 . .
H H18 0.522443 1.033603 0.109570 0.023 Uiso calc 1 . .
C C19 0.58281(18) 0.8473(3) 0.13762(15) 0.0131(6) Uani d 1 . .
C C20 0.65285(19) 0.9133(3) 0.18480(15) 0.0135(6) Uani d 1 . .
H H20 0.704406 0.858123 0.174127 0.016 Uiso calc 1 . .
C C21 0.59323(19) 0.9927(3) 0.30282(15) 0.0140(7) Uani d 1 . .
C C22 0.63275(18) 1.1757(3) 0.21263(15) 0.0141(7) Uani d 1 . .
C C23 0.6360(2) 1.3381(3) 0.20318(18) 0.0214(7) Uani d 1 . .
H H23A 0.683940 1.377053 0.231040 0.032 Uiso calc 1 . .
H H23B 0.585455 1.381690 0.222062 0.032 Uiso calc 1 . .
H H23C 0.640621 1.361774 0.150257 0.032 Uiso calc 1 . .
C C24 0.66910(18) 1.0736(3) 0.16991(15) 0.0132(6) Uani d 1 . .
C C25 0.72154(18) 1.1124(3) 0.10920(16) 0.0155(7) Uani d 1 . .
C C26 0.7867(2) 1.0271(4) 0.00221(17) 0.0240(8) Uani d 1 . .
H H26A 0.791001 0.939168 -0.028515 0.036 Uiso calc 1 . .
H H26B 0.841668 1.054326 0.021730 0.036 Uiso calc 1 . .
H H26C 0.763902 1.107084 -0.028128 0.036 Uiso calc 1 . .

loop_
_atom_site_aniso_label
_atom_site_aniso_U_11
_atom_site_aniso_U_22
_atom_site_aniso_U_33
_atom_site_aniso_U_12
_atom_site_aniso_U_13
_atom_site_aniso_U_23
F1 0.0209(11) 0.0409(12) 0.0364(11) -0.0103(9) -0.0128(9) 0.0012(9)
F2 0.0371(13) 0.0349(12) 0.0408(12) -0.0214(10) -0.0149(10) -0.0064(9)
C27 0.050(6) 0.040(3) 0.033(3) 0.002(7) 0.004(4) -0.002(8)
Cl1 0.0594(17) 0.0571(16) 0.0326(11) -0.0251(12) 0.0036(11) 0.0006(10)
Cl2 0.090(5) 0.101(5) 0.110(5) -0.048(4) -0.022(4) 0.028(3)
Cl3 0.098(3) 0.0592(17) 0.0481(14) 0.0329(17) 0.0050(15) -0.0001(13)
Cl4 0.0452(19) 0.0354(14) 0.0382(13) 0.0088(12) -0.0120(12) -0.0167(12)
O1 0.0282(14) 0.0178(12) 0.0235(12) 0.0040(10) 0.0035(10) 0.0002(9)
O2 0.0220(13) 0.0145(11) 0.0211(11) 0.0010(9) 0.0012(9) 0.0068(8)
O3 0.0251(13) 0.0126(11) 0.0152(11) 0.0043(9) 0.0020(9) 0.0002(8)
O4 0.0321(14) 0.0115(11) 0.0402(14) -0.0077(10) 0.0095(11) 0.0025(10)
O5 0.0226(13) 0.0140(11) 0.0193(11) -0.0048(9) 0.0024(9) 0.0006(8)
O6 0.0317(14) 0.0126(10) 0.0146(10) 0.0065(9) 0.0018(9) 0.0018(8)
N1 0.0201(15) 0.0073(12) 0.0136(12) 0.0047(10) 0.0004(10) 0.0033(10)
N2 0.0209(15) 0.0075(12) 0.0148(12) 0.0039(11) -0.0011(11) -0.0012(9)
N3 0.0195(15) 0.0086(12) 0.0190(13) 0.0036(11) -0.0022(11) 0.0001(10)
N4 0.0165(14) 0.0061(12) 0.0162(12) 0.0007(10) -0.0011(10) 0.0035(9)
C1 0.0213(18) 0.0234(17) 0.0208(15) 0.0008(13) -0.0012(13) 0.0066(13)
C2 0.0212(18) 0.0301(18) 0.0190(15) -0.0014(14) -0.0050(13) 0.0055(13)
C3 0.0144(17) 0.0206(17) 0.0300(17) -0.0003(13) -0.0085(14) -0.0019(13)
C4 0.0170(17) 0.0139(15) 0.0270(16) 0.0008(12) 0.0039(13) 0.0029(12)
C5 0.0186(17) 0.0129(15) 0.0168(15) 0.0036(12) -0.0011(12) 0.0033(11)
C6 0.0140(16) 0.0104(14) 0.0172(14) 0.0075(12) -0.0019(12) -0.0009(11)
C7 0.0165(17) 0.0084(14) 0.0175(14) -0.0014(11) -0.0015(12) 0.0018(11)
C8 0.0179(16) 0.0075(14) 0.0167(15) -0.0007(11) -0.0051(12) -0.0018(11)
C9 0.0153(16) 0.0101(14) 0.0148(14) -0.0038(12) -0.0021(12) -0.0028(11)
C10 0.0237(18) 0.0148(15) 0.0193(15) 0.0064(13) 0.0007(13) 0.0013(12)
C11 0.0170(16) 0.0054(13) 0.0161(14) -0.0014(11) -0.0033(12) -0.0003(11)
C12 0.0160(16) 0.0114(14) 0.0173(14) -0.0020(12) -0.0045(12) 0.0001(12)
C13 0.0263(19) 0.0213(17) 0.0215(16) -0.0041(14) 0.0004(14) 0.0084(13)
C14 0.0239(18) 0.0119(15) 0.0159(14) -0.0021(12) 0.0004(13) 0.0016(11)
C15 0.041(2) 0.0121(16) 0.0228(16) -0.0098(14) -0.0019(15) -0.0021(12)
C16 0.0210(18) 0.0236(18) 0.0222(16) -0.0118(14) -0.0033(14) -0.0047(13)
C17 0.0173(18) 0.0243(18) 0.0334(18) -0.0017(14) -0.0103(14) 0.0002(14)
C18 0.0170(17) 0.0110(15) 0.0283(16) -0.0006(12) -0.0034(13) -0.0033(12)
C19 0.0164(16) 0.0094(14) 0.0136(14) -0.0038(12) 0.0030(11) 0.0000(11)
C20 0.0146(16) 0.0085(14) 0.0171(14) 0.0005(11) -0.0019(12) 0.0017(11)
C21 0.0181(16) 0.0086(14) 0.0147(14) -0.0001(12) -0.0070(12) 0.0007(11)
C22 0.0133(16) 0.0094(14) 0.0191(15) -0.0001(11) -0.0070(12) 0.0025(11)
C23 0.0253(19) 0.0071(15) 0.0315(17) 0.0006(12) -0.0054(14) 0.0021(12)
C24 0.0129(15) 0.0080(14) 0.0184(14) -0.0030(11) -0.0056(12) 0.0022(11)
C25 0.0127(16) 0.0103(15) 0.0233(16) -0.0027(12) -0.0040(12) 0.0039(12)
C26 0.0252(19) 0.0261(18) 0.0210(16) -0.0034(14) 0.0015(13) 0.0033(13)

loop_
_atom_type_symbol
_atom_type_description
_atom_type_scat_dispersion_real
_atom_type_scat_dispersion_imag
_atom_type_scat_source
C C 0.0033 0.0016 'International Tables Vol C Tables 4.2.6.8 and 6.1.1.4'
H H 0.0000 0.0000 'International Tables Vol C Tables 4.2.6.8 and 6.1.1.4'
N N 0.0061 0.0033 'International Tables Vol C Tables 4.2.6.8 and 6.1.1.4'
O O 0.0106 0.0060 'International Tables Vol C Tables 4.2.6.8 and 6.1.1.4'
F F 0.0171 0.0103 'International Tables Vol C Tables 4.2.6.8 and 6.1.1.4'
Cl Cl 0.1484 0.1585 'International Tables Vol C Tables 4.2.6.8 and 6.1.1.4'

loop_
_geom_angle_atom_site_label_1
_geom_angle_atom_site_label_2
_geom_angle_atom_site_label_3
_geom_angle_site_symmetry_1
_geom_angle_site_symmetry_3
_geom_angle
_geom_angle_publ_flag
Cl4 C27 Cl2 . . 111.1(4) ?
Cl4 C27 Cl1 . . 106.9(7) ?
Cl2 C27 Cl1 . . 108.5(8) ?
Cl4 C27 Cl3 . . 110.7(8) ?
Cl2 C27 Cl3 . . 110.3(8) ?
Cl1 C27 Cl3 . . 109.2(4) ?
C12 O2 C13 . . 116.0(2) ?
C25 O5 C26 . . 115.4(2) ?
C8 N1 C9 . . 124.3(3) ?
C8 N1 H1A . . 118(3) ?
C9 N1 H1A . . 116(3) ?
C8 N2 C7 . . 122.5(2) ?
C8 N2 H2A . . 113.2(19) ?
C7 N2 H2A . . 120.9(19) ?
C22 N3 C21 . . 123.1(3) ?
C22 N3 H3A . . 123(2) ?
C21 N3 H3A . . 113(2) ?
C21 N4 C20 . . 123.2(2) ?
C21 N4 H4A . . 113(2) ?
C20 N4 H4A . . 121(2) ?
C2 C1 C6 . . 120.7(3) ?
C2 C1 H1 . . 119.7 ?
C6 C1 H1 . . 119.7 ?
C3 C2 C1 . . 118.7(3) ?
C3 C2 H2 . . 120.7 ?
C1 C2 H2 . . 120.7 ?
C4 C3 C2 . . 123.0(3) ?
C4 C3 F1 . . 118.5(3) ?
C2 C3 F1 . . 118.5(3) ?
C3 C4 C5 . . 117.6(3) ?
C3 C4 H4 . . 121.2 ?
C5 C4 H4 . . 121.2 ?
C4 C5 C6 . . 122.0(3) ?
C4 C5 H5 . . 119.0 ?
C6 C5 H5 . . 119.0 ?
C5 C6 C1 . . 118.1(3) ?
C5 C6 C7 . . 122.2(2) ?
C1 C6 C7 . . 119.5(3) ?
N2 C7 C6 . . 112.3(2) ?
N2 C7 C11 . . 109.2(2) ?
C6 C7 C11 . . 110.3(2) ?
N2 C7 H7 . . 108.3 ?
C6 C7 H7 . . 108.3 ?
C11 C7 H7 . . 108.3 ?
O3 C8 N2 . . 124.1(3) ?
O3 C8 N1 . . 121.2(3) ?
N2 C8 N1 . . 114.7(3) ?
C11 C9 N1 . . 119.1(3) ?
C11 C9 C10 . . 126.5(3) ?
N1 C9 C10 . . 114.4(2) ?
C9 C10 H10A . . 109.5 ?
C9 C10 H10B . . 109.5 ?
H10A C10 H10B . . 109.5 ?
C9 C10 H10C . . 109.5 ?
H10A C10 H10C . . 109.5 ?
H10B C10 H10C . . 109.5 ?
C9 C11 C12 . . 122.0(3) ?
C9 C11 C7 . . 117.3(3) ?
C12 C11 C7 . . 120.7(2) ?
O1 C12 O2 . . 121.9(3) ?
O1 C12 C11 . . 126.7(3) ?
O2 C12 C11 . . 111.4(3) ?
O2 C13 H13A . . 109.5 ?
O2 C13 H13B . . 109.5 ?
H13A C13 H13B . . 109.5 ?
O2 C13 H13C . . 109.5 ?
H13A C13 H13C . . 109.5 ?
H13B C13 H13C . . 109.5 ?
C15 C14 C19 . . 120.7(3) ?
C15 C14 H14 . . 119.7 ?
C19 C14 H14 . . 119.7 ?
C16 C15 C14 . . 118.3(3) ?
C16 C15 H15 . . 120.8 ?
C14 C15 H15 . . 120.8 ?
F2 C16 C15 . . 118.9(3) ?
F2 C16 C17 . . 118.0(3) ?
C15 C16 C17 . . 123.1(3) ?
C16 C17 C18 . . 118.0(3) ?
C16 C17 H17 . . 121.0 ?
C18 C17 H17 . . 121.0 ?
C19 C18 C17 . . 120.9(3) ?
C19 C18 H18 . . 119.5 ?
C17 C18 H18 . . 119.5 ?
C18 C19 C14 . . 118.9(3) ?
C18 C19 C20 . . 122.8(2) ?
C14 C19 C20 . . 118.3(3) ?
N4 C20 C24 . . 107.9(2) ?
N4 C20 C19 . . 110.7(2) ?
C24 C20 C19 . . 114.6(2) ?
N4 C20 H20 . . 107.8 ?
C24 C20 H20 . . 107.8 ?
C19 C20 H20 . . 107.8 ?
O6 C21 N4 . . 124.2(3) ?
O6 C21 N3 . . 120.4(3) ?
N4 C21 N3 . . 115.3(3) ?
C24 C22 N3 . . 118.8(3) ?
C24 C22 C23 . . 127.2(3) ?
N3 C22 C23 . . 114.0(3) ?
C22 C23 H23A . . 109.5 ?
C22 C23 H23B . . 109.5 ?
H23A C23 H23B . . 109.5 ?
C22 C23 H23C . . 109.5 ?
H23A C23 H23C . . 109.5 ?
H23B C23 H23C . . 109.5 ?
C22 C24 C25 . . 122.1(3) ?
C22 C24 C20 . . 119.2(3) ?
C25 C24 C20 . . 118.7(3) ?
O4 C25 O5 . . 120.9(3) ?
O4 C25 C24 . . 127.3(3) ?
O5 C25 C24 . . 111.8(2) ?
O5 C26 H26A . . 109.5 ?
O5 C26 H26B . . 109.5 ?
H26A C26 H26B . . 109.5 ?
O5 C26 H26C . . 109.5 ?
H26A C26 H26C . . 109.5 ?
H26B C26 H26C . . 109.5 ?

loop_
_geom_bond_atom_site_label_1
_geom_bond_atom_site_label_2
_geom_bond_site_symmetry_2
_geom_bond_distance
_geom_bond_publ_flag
F1 C3 . 1.369(3) ?
F2 C16 . 1.364(3) ?
C27 Cl4 . 1.738(11) ?
C27 Cl2 . 1.744(12) ?
C27 Cl1 . 1.749(12) ?
C27 Cl3 . 1.754(10) ?
O1 C12 . 1.209(4) ?
O2 C12 . 1.355(3) ?
O2 C13 . 1.435(4) ?
O3 C8 . 1.235(4) ?
O4 C25 . 1.219(4) ?
O5 C25 . 1.350(4) ?
O5 C26 . 1.434(4) ?
O6 C21 . 1.235(4) ?
N1 C8 . 1.374(4) ?
N1 C9 . 1.380(4) ?
N1 H1A . 0.78(3) ?
N2 C8 . 1.343(4) ?
N2 C7 . 1.456(4) ?
N2 H2A . 0.90(4) ?
N3 C22 . 1.379(4) ?
N3 C21 . 1.385(4) ?
N3 H3A . 0.88(4) ?
N4 C21 . 1.332(4) ?
N4 C20 . 1.468(4) ?
N4 H4A . 0.856(18) ?
C1 C2 . 1.383(4) ?
C1 C6 . 1.396(4) ?
C1 H1 . 0.9500 ?
C2 C3 . 1.369(5) ?
C2 H2 . 0.9500 ?
C3 C4 . 1.368(4) ?
C4 C5 . 1.384(4) ?
C4 H4 . 0.9500 ?
C5 C6 . 1.385(4) ?
C5 H5 . 0.9500 ?
C6 C7 . 1.521(4) ?
C7 C11 . 1.526(4) ?
C7 H7 . 1.0000 ?
C9 C11 . 1.359(4) ?
C9 C10 . 1.490(4) ?
C10 H10A . 0.9800 ?
C10 H10B . 0.9800 ?
C10 H10C . 0.9800 ?
C11 C12 . 1.452(4) ?
C13 H13A . 0.9800 ?
C13 H13B . 0.9800 ?
C13 H13C . 0.9800 ?
C14 C15 . 1.387(4) ?
C14 C19 . 1.401(4) ?
C14 H14 . 0.9500 ?
C15 C16 . 1.367(5) ?
C15 H15 . 0.9500 ?
C16 C17 . 1.372(5) ?
C17 C18 . 1.397(4) ?
C17 H17 . 0.9500 ?
C18 C19 . 1.380(4) ?
C18 H18 . 0.9500 ?
C19 C20 . 1.523(4) ?
C20 C24 . 1.517(4) ?
C20 H20 . 1.0000 ?
C22 C24 . 1.355(4) ?
C22 C23 . 1.499(4) ?
C23 H23A . 0.9800 ?
C23 H23B . 0.9800 ?
C23 H23C . 0.9800 ?
C24 C25 . 1.446(4) ?
C26 H26A . 0.9800 ?
C26 H26B . 0.9800 ?
C26 H26C . 0.9800 ?

loop_
_geom_torsion_atom_site_label_1
_geom_torsion_atom_site_label_2
_geom_torsion_atom_site_label_3
_geom_torsion_atom_site_label_4
_geom_torsion_site_symmetry_1
_geom_torsion_site_symmetry_2
_geom_torsion_site_symmetry_3
_geom_torsion_site_symmetry_4
_geom_torsion
_geom_torsion_publ_flag
C6 C1 C2 C3 . . . . -0.4(5) ?
C1 C2 C3 C4 . . . . 0.4(5) ?
C1 C2 C3 F1 . . . . -179.3(3) ?
C2 C3 C4 C5 . . . . -0.2(5) ?
F1 C3 C4 C5 . . . . 179.5(3) ?
C3 C4 C5 C6 . . . . 0.1(4) ?
C4 C5 C6 C1 . . . . -0.2(4) ?
C4 C5 C6 C7 . . . . 176.4(3) ?
C2 C1 C6 C5 . . . . 0.3(5) ?
C2 C1 C6 C7 . . . . -176.4(3) ?
C8 N2 C7 C6 . . . . -82.3(3) ?
C8 N2 C7 C11 . . . . 40.4(4) ?
C5 C6 C7 N2 . . . . 23.3(4) ?
C1 C6 C7 N2 . . . . -160.1(3) ?
C5 C6 C7 C11 . . . . -98.9(3) ?
C1 C6 C7 C11 . . . . 77.7(3) ?
C7 N2 C8 O3 . . . . 161.6(3) ?
C7 N2 C8 N1 . . . . -21.0(4) ?
C9 N1 C8 O3 . . . . 166.8(3) ?
C9 N1 C8 N2 . . . . -10.7(4) ?
C8 N1 C9 C11 . . . . 18.0(4) ?
C8 N1 C9 C10 . . . . -160.6(3) ?
N1 C9 C11 C12 . . . . -176.5(2) ?
C10 C9 C11 C12 . . . . 2.0(4) ?
N1 C9 C11 C7 . . . . 5.3(4) ?
C10 C9 C11 C7 . . . . -176.2(3) ?
N2 C7 C11 C9 . . . . -30.9(3) ?
C6 C7 C11 C9 . . . . 93.0(3) ?
N2 C7 C11 C12 . . . . 150.8(2) ?
C6 C7 C11 C12 . . . . -85.2(3) ?
C13 O2 C12 O1 . . . . 3.8(4) ?
C13 O2 C12 C11 . . . . -176.4(2) ?
C9 C11 C12 O1 . . . . -17.8(4) ?
C7 C11 C12 O1 . . . . 160.3(3) ?
C9 C11 C12 O2 . . . . 162.4(2) ?
C7 C11 C12 O2 . . . . -19.4(3) ?
C19 C14 C15 C16 . . . . 0.7(5) ?
C14 C15 C16 F2 . . . . 178.1(3) ?
C14 C15 C16 C17 . . . . -0.1(5) ?
F2 C16 C17 C18 . . . . -178.6(3) ?
C15 C16 C17 C18 . . . . -0.4(5) ?
C16 C17 C18 C19 . . . . 0.2(5) ?
C17 C18 C19 C14 . . . . 0.3(5) ?
C17 C18 C19 C20 . . . . -178.3(3) ?
C15 C14 C19 C18 . . . . -0.8(5) ?
C15 C14 C19 C20 . . . . 177.8(3) ?
C21 N4 C20 C24 . . . . 39.2(4) ?
C21 N4 C20 C19 . . . . -86.9(3) ?
C18 C19 C20 N4 . . . . 100.4(3) ?
C14 C19 C20 N4 . . . . -78.2(3) ?
C18 C19 C20 C24 . . . . -21.8(4) ?
C14 C19 C20 C24 . . . . 159.5(3) ?
C20 N4 C21 O6 . . . . 161.6(3) ?
C20 N4 C21 N3 . . . . -20.5(4) ?
C22 N3 C21 O6 . . . . 166.7(3) ?
C22 N3 C21 N4 . . . . -11.2(4) ?
C21 N3 C22 C24 . . . . 18.9(4) ?
C21 N3 C22 C23 . . . . -161.6(3) ?
N3 C22 C24 C25 . . . . -177.2(2) ?
C23 C22 C24 C25 . . . . 3.4(4) ?
N3 C22 C24 C20 . . . . 4.3(4) ?
C23 C22 C24 C20 . . . . -175.1(3) ?
N4 C20 C24 C22 . . . . -29.6(3) ?
C19 C20 C24 C22 . . . . 94.1(3) ?
N4 C20 C24 C25 . . . . 151.8(2) ?
C19 C20 C24 C25 . . . . -84.4(3) ?
C26 O5 C25 O4 . . . . 1.0(4) ?
C26 O5 C25 C24 . . . . -178.4(2) ?
C22 C24 C25 O4 . . . . 16.5(5) ?
C20 C24 C25 O4 . . . . -165.0(3) ?
C22 C24 C25 O5 . . . . -164.0(2) ?
C20 C24 C25 O5 . . . . 14.5(3) ?

_cod_database_fobs_code 2022208
